data_4343046
loop_
_publ_author_name
'Wu, Zhi-Lei'
'Dong, Jie'
'Ni, Wei-Yan'
'Zhang, Bo-Wen'
'Cui, Jian-Zhong'
'Zhao, Bin'

_publ_section_title
;
 Unique Chiral Interpenetrating d-f Heterometallic MOFs as Luminescent
 Sensors.
;
_journal_issue 11
_journal_name_full 'Inorganic chemistry'
_journal_page_first 5266
_journal_page_last 5272
_journal_paper_doi 10.1021/acs.inorgchem.5b00240
_journal_volume 54
_journal_year 2015
_chemical_formula_sum 'C24 H16 N3 O9 Tb Zn'
_chemical_formula_weight 714.69
_chemical_name_systematic
; 
 ? 
;
_space_group_IT_number 76
_symmetry_cell_setting tetragonal
_symmetry_space_group_name_Hall 'P 4w'
_symmetry_space_group_name_H-M 'P 41'
_atom_sites_solution_hydrogens geom
_atom_sites_solution_primary direct
_atom_sites_solution_secondary difmap
_audit_creation_method SHELXL-97
_cell_angle_alpha 90.00
_cell_angle_beta 90.00
_cell_angle_gamma 90.00
_cell_formula_units_Z 4
_cell_length_a 12.1584(5)
_cell_length_b 12.1584(5)
_cell_length_c 15.0541(7)
_cell_measurement_temperature 293(2)
_cell_volume 2225.40(17)
_computing_structure_refinement 'SHELXL-97 (Sheldrick, 1997)'
_computing_structure_solution 'SHELXS-97 (Sheldrick, 1990)'
_diffrn_ambient_temperature 293(2)
_diffrn_measured_fraction_theta_full 0.997
_diffrn_measured_fraction_theta_max 0.997
_diffrn_radiation_monochromator graphite
_diffrn_radiation_source 'fine-focus sealed tube'
_diffrn_radiation_type MoK\a
_diffrn_radiation_wavelength 0.71073
_diffrn_reflns_av_R_equivalents 0.0240
_diffrn_reflns_av_sigmaI/netI 0.0474
_diffrn_reflns_limit_h_max 9
_diffrn_reflns_limit_h_min -14
_diffrn_reflns_limit_k_max 9
_diffrn_reflns_limit_k_min -12
_diffrn_reflns_limit_l_max 17
_diffrn_reflns_limit_l_min -17
_diffrn_reflns_number 4039
_diffrn_reflns_theta_full 25.01
_diffrn_reflns_theta_max 25.01
_diffrn_reflns_theta_min 3.18
_exptl_absorpt_coefficient_mu 4.295
_exptl_absorpt_correction_T_max 0.4804
_exptl_absorpt_correction_T_min 0.2784
_exptl_crystal_colour yellow
_exptl_crystal_density_diffrn 2.133
_exptl_crystal_density_method 'not measured'
_exptl_crystal_description needle
_exptl_crystal_F_000 1392
_exptl_crystal_size_max 0.40
_exptl_crystal_size_mid 0.20
_exptl_crystal_size_min 0.20
_refine_diff_density_max 0.665
_refine_diff_density_min -0.641
_refine_diff_density_rms 0.125
_refine_ls_abs_structure_details 'Flack H D (1983), Acta Cryst. A39, 876-881'
_refine_ls_abs_structure_Flack -0.071(18)
_refine_ls_extinction_method none
_refine_ls_goodness_of_fit_ref 1.077
_refine_ls_hydrogen_treatment mixed
_refine_ls_matrix_type full
_refine_ls_number_parameters 296
_refine_ls_number_reflns 3145
_refine_ls_number_restraints 271
_refine_ls_restrained_S_all 1.056
_refine_ls_R_factor_all 0.0315
_refine_ls_R_factor_gt 0.0302
_refine_ls_shift/su_max 0.000
_refine_ls_shift/su_mean 0.000
_refine_ls_structure_factor_coef Fsqd
_refine_ls_weighting_details 'calc w=1/[\s^2^(Fo^2^)+(0.0186P)^2^+5.9916P] where P=(Fo^2^+2Fc^2^)/3'
_refine_ls_weighting_scheme calc
_refine_ls_wR_factor_gt 0.0663
_refine_ls_wR_factor_ref 0.0672
_reflns_number_gt 3066
_reflns_number_total 3145
_reflns_threshold_expression >2sigma(I)
_cod_data_source_file ic5b00240_si_002.cif
_cod_data_source_block 1a
_cod_depositor_comments 'Adding full bibliography for 4343040--4343047.cif.'
_cod_original_cell_volume 2225.39(17)
_cod_original_sg_symbol_H-M P41
_cod_database_code 4343046

loop_
_symmetry_equiv_pos_as_xyz
'x, y, z'
'-y, x, z+1/4'
'-x, -y, z+1/2'
'y, -x, z+3/4'

loop_
_atom_site_label
_atom_site_type_symbol
_atom_site_fract_x
_atom_site_fract_y
_atom_site_fract_z
_atom_site_U_iso_or_equiv
_atom_site_adp_type
_atom_site_occupancy
_atom_site_symmetry_multiplicity
_atom_site_calc_flag
_atom_site_refinement_flags
Tb1 Tb 0.05032(3) 0.01966(3) 0.25641(3) 0.01101(9) Uani 1 1 d .
Zn1 Zn -0.20226(7) 0.17579(8) 0.12431(6) 0.0159(2) Uani 1 1 d .
O3 O -0.1137(5) 0.1191(4) 0.2230(4) 0.0167(13) Uani 1 1 d .
O9 O -0.1282(5) 0.0882(5) 0.0323(3) 0.0194(14) Uani 1 1 d .
O5 O -0.0751(4) 0.0981(4) 0.3635(4) 0.0146(12) Uani 1 1 d .
O6 O 0.0933(4) -0.0350(4) 0.3975(4) 0.0142(12) Uani 1 1 d .
O4 O -0.2156(4) 0.2094(4) 0.3239(4) 0.0186(13) Uani 1 1 d .
O7 O 0.1661(5) -0.1438(5) 0.2412(4) 0.0246(15) Uani 1 1 d .
H7A H 0.1314 -0.1955 0.2131 0.037 Uiso 1 1 d R
H7B H 0.1838 -0.1681 0.2934 0.037 Uiso 1 1 d R
O2 O 0.1221(5) 0.2019(5) 0.2930(4) 0.0227(14) Uani 1 1 d .
C23 C -0.1403(6) 0.1462(7) 0.3064(6) 0.0138(19) Uani 1 1 d .
N1 N -0.3539(3) 0.0833(4) 0.1278(5) 0.0308(16) Uani 1 1 d GU
C22 C -0.3608(4) -0.0286(4) 0.1457(5) 0.0373(19) Uani 1 1 d GU
H22 H -0.2973 -0.0689 0.1569 0.045 Uiso 1 1 calc R
C21 C -0.4628(5) -0.0804(3) 0.1470(5) 0.043(2) Uani 1 1 d GU
H21 H -0.4674 -0.1552 0.1590 0.052 Uiso 1 1 calc R
C20 C -0.5577(4) -0.0201(5) 0.1303(6) 0.047(2) Uani 1 1 d GU
H20 H -0.6260 -0.0548 0.1311 0.056 Uiso 1 1 calc R
C19 C -0.5508(4) 0.0918(4) 0.1123(6) 0.045(2) Uani 1 1 d GU
H19 H -0.6143 0.1321 0.1012 0.054 Uiso 1 1 calc R
C18 C -0.4488(4) 0.1435(3) 0.1111(5) 0.0346(19) Uani 1 1 d GU
C1 C 0.2223(7) 0.1735(7) 0.2822(5) 0.022(2) Uani 1 1 d .
N2 N -0.3266(3) 0.2906(3) 0.1069(3) 0.0187(13) Uani 1 1 d GU
C11 C -0.4352(4) 0.2571(3) 0.0971(4) 0.0242(16) Uani 1 1 d GU
C12 C -0.5171(3) 0.3344(4) 0.0814(4) 0.0261(16) Uani 1 1 d GU
H12 H -0.5898 0.3120 0.0749 0.031 Uiso 1 1 calc R
C8 C -0.4904(4) 0.4453(4) 0.0755(4) 0.0202(15) Uani 1 1 d GU
C9 C -0.3817(4) 0.4789(3) 0.0853(4) 0.0222(16) Uani 1 1 d GU
H9 H -0.3639 0.5531 0.0813 0.027 Uiso 1 1 calc R
C10 C -0.2999(3) 0.4015(4) 0.1010(4) 0.0211(15) Uani 1 1 d GU
O1 O 0.2476(4) 0.0754(4) 0.2668(4) 0.0224(13) Uani 1 1 d .
O8 O -0.2201(5) 0.1651(5) -0.0825(4) 0.0198(13) Uani 1 1 d .
N3 N -0.1197(4) 0.3327(3) 0.1252(4) 0.0234(16) Uani 1 1 d G
C17 C -0.0088(4) 0.3468(4) 0.1449(5) 0.033(3) Uani 1 1 d G
H17 H 0.0365 0.2858 0.1517 0.040 Uiso 1 1 calc R
C16 C 0.0342(3) 0.4521(5) 0.1543(6) 0.055(4) Uani 1 1 d G
H16 H 0.1083 0.4615 0.1674 0.066 Uiso 1 1 calc R
C15 C -0.0336(5) 0.5432(3) 0.1441(6) 0.062(4) Uani 1 1 d G
H15 H -0.0048 0.6137 0.1503 0.074 Uiso 1 1 calc R
C14 C -0.1444(4) 0.5291(3) 0.1244(6) 0.045(3) Uani 1 1 d G
H14 H -0.1898 0.5902 0.1176 0.054 Uiso 1 1 calc R
C13 C -0.1875(3) 0.4239(4) 0.1150(5) 0.028(2) Uani 1 1 d G
C24 C -0.1491(7) 0.1006(7) -0.0526(6) 0.020(2) Uani 1 1 d .
C2 C 0.3091(4) 0.2606(4) 0.2903(5) 0.0251(16) Uani 1 1 d GU
C3 C 0.4189(4) 0.2303(3) 0.2981(5) 0.0351(18) Uani 1 1 d GU
H3 H 0.4386 0.1564 0.2961 0.042 Uiso 1 1 calc R
C4 C 0.4994(3) 0.3105(4) 0.3087(5) 0.0360(18) Uani 1 1 d GU
H4 H 0.5729 0.2902 0.3138 0.043 Uiso 1 1 calc R
C5 C 0.4700(4) 0.4209(4) 0.3116(5) 0.0259(17) Uani 1 1 d GU
C6 C 0.3602(4) 0.4512(3) 0.3038(5) 0.0405(19) Uani 1 1 d GU
H6 H 0.3406 0.5251 0.3058 0.049 Uiso 1 1 calc R
C7 C 0.2797(3) 0.3711(4) 0.2932(5) 0.0407(19) Uani 1 1 d GU
H7 H 0.2063 0.3913 0.2881 0.049 Uiso 1 1 calc R

loop_
_atom_site_aniso_label
_atom_site_aniso_U_11
_atom_site_aniso_U_22
_atom_site_aniso_U_33
_atom_site_aniso_U_23
_atom_site_aniso_U_13
_atom_site_aniso_U_12
Tb1 0.01222(19) 0.01153(18) 0.00929(15) -0.00002(16) -0.00060(17) -0.00120(14)
Zn1 0.0167(5) 0.0160(5) 0.0150(5) -0.0001(4) -0.0005(4) 0.0052(4)
O3 0.018(3) 0.019(3) 0.013(3) 0.004(2) -0.003(2) 0.008(2)
O9 0.021(3) 0.022(3) 0.015(3) 0.000(2) 0.000(2) 0.012(2)
O5 0.019(3) 0.014(3) 0.011(3) -0.002(2) -0.003(3) 0.006(2)
O6 0.012(3) 0.019(3) 0.012(3) 0.003(2) -0.001(2) 0.008(2)
O4 0.015(3) 0.022(3) 0.019(3) 0.000(2) 0.002(2) 0.008(2)
O7 0.028(3) 0.031(3) 0.015(4) -0.009(3) -0.007(3) 0.011(3)
O2 0.020(3) 0.017(3) 0.031(4) -0.009(3) 0.001(3) -0.005(2)
C23 0.004(4) 0.016(4) 0.021(5) 0.002(4) -0.001(3) -0.002(3)
N1 0.016(3) 0.019(3) 0.057(4) -0.002(3) -0.008(3) 0.006(3)
C22 0.021(3) 0.019(3) 0.071(5) -0.003(4) 0.000(4) 0.001(3)
C21 0.026(4) 0.025(3) 0.079(5) -0.004(4) -0.009(4) 0.000(3)
C20 0.026(4) 0.022(4) 0.091(5) -0.002(4) -0.008(4) 0.000(3)
C19 0.023(4) 0.027(4) 0.085(5) 0.000(4) -0.011(4) 0.001(3)
C18 0.021(3) 0.018(3) 0.065(5) -0.003(4) -0.007(4) 0.003(3)
C1 0.023(4) 0.023(4) 0.021(5) -0.005(4) -0.001(4) -0.009(4)
N2 0.018(3) 0.020(3) 0.018(3) -0.003(3) -0.003(3) 0.003(2)
C11 0.023(3) 0.024(3) 0.025(3) -0.002(3) -0.008(3) 0.003(3)
C12 0.023(3) 0.023(3) 0.032(4) -0.004(3) -0.006(3) 0.004(3)
C8 0.021(3) 0.022(3) 0.017(3) 0.003(3) -0.007(3) 0.006(3)
C9 0.022(3) 0.023(3) 0.022(3) 0.001(3) -0.002(3) 0.004(3)
C10 0.024(3) 0.019(3) 0.021(3) 0.002(3) -0.002(3) 0.005(3)
O1 0.021(3) 0.019(3) 0.028(3) 0.000(3) -0.005(3) -0.006(2)
O8 0.017(3) 0.020(3) 0.023(3) 0.000(3) 0.001(3) 0.002(2)
N3 0.018(4) 0.023(4) 0.030(4) 0.002(3) 0.000(4) -0.001(3)
C17 0.022(5) 0.015(4) 0.063(7) 0.004(5) 0.015(5) 0.005(4)
C16 0.024(5) 0.021(5) 0.122(12) 0.004(6) 0.007(6) 0.005(4)
C15 0.033(6) 0.018(5) 0.134(13) 0.002(7) -0.002(7) 0.001(5)
C14 0.022(5) 0.019(5) 0.093(9) 0.004(6) 0.010(6) -0.003(4)
C13 0.018(4) 0.021(4) 0.046(6) 0.006(4) 0.008(4) 0.005(4)
C24 0.013(4) 0.017(4) 0.032(5) 0.003(4) 0.000(4) -0.007(4)
C2 0.018(3) 0.019(3) 0.038(4) 0.000(3) 0.000(3) -0.005(3)
C3 0.023(3) 0.021(3) 0.061(4) 0.002(3) -0.005(3) -0.003(3)
C4 0.021(3) 0.025(4) 0.062(4) 0.002(3) -0.008(3) -0.006(3)
C5 0.019(3) 0.020(3) 0.039(4) -0.003(3) -0.002(3) -0.006(3)
C6 0.024(3) 0.024(4) 0.074(4) -0.007(4) -0.001(4) -0.004(3)
C7 0.022(3) 0.028(4) 0.072(4) -0.008(4) 0.000(4) -0.005(3)

loop_
_atom_type_symbol
_atom_type_description
_atom_type_scat_dispersion_real
_atom_type_scat_dispersion_imag
_atom_type_scat_source
C C 0.0033 0.0016 'International Tables Vol C Tables 4.2.6.8 and 6.1.1.4'
H H 0.0000 0.0000 'International Tables Vol C Tables 4.2.6.8 and 6.1.1.4'
N N 0.0061 0.0033 'International Tables Vol C Tables 4.2.6.8 and 6.1.1.4'
O O 0.0106 0.0060 'International Tables Vol C Tables 4.2.6.8 and 6.1.1.4'
Tb Tb -0.1723 4.1537 'International Tables Vol C Tables 4.2.6.8 and 6.1.1.4'
Zn Zn 0.2839 1.4301 'International Tables Vol C Tables 4.2.6.8 and 6.1.1.4'

loop_
_geom_angle_atom_site_label_1
_geom_angle_atom_site_label_2
_geom_angle_atom_site_label_3
_geom_angle
_geom_angle_site_symmetry_1
_geom_angle_site_symmetry_3
O6 Tb1 O5 152.32(18) . 4_554
O6 Tb1 O6 124.93(14) . 4_554
O5 Tb1 O6 68.86(17) 4_554 4_554
O6 Tb1 O3 122.29(18) . .
O5 Tb1 O3 82.36(18) 4_554 .
O6 Tb1 O3 77.45(18) 4_554 .
O6 Tb1 O5 68.84(18) . .
O5 Tb1 O5 131.29(15) 4_554 .
O6 Tb1 O5 114.39(18) 4_554 .
O3 Tb1 O5 54.04(18) . .
O6 Tb1 O2 88.4(2) . .
O5 Tb1 O2 81.76(19) 4_554 .
O6 Tb1 O2 146.6(2) 4_554 .
O3 Tb1 O2 83.5(2) . .
O5 Tb1 O2 73.55(18) . .
O6 Tb1 O7 73.70(19) . .
O5 Tb1 O7 90.3(2) 4_554 .
O6 Tb1 O7 73.57(18) 4_554 .
O3 Tb1 O7 150.82(19) . .
O5 Tb1 O7 138.30(19) . .
O2 Tb1 O7 123.51(19) . .
O6 Tb1 O9 78.46(18) . 2
O5 Tb1 O9 121.45(17) 4_554 2
O6 Tb1 O9 52.87(17) 4_554 2
O3 Tb1 O9 80.43(19) . 2
O5 Tb1 O9 75.77(18) . 2
O2 Tb1 O9 149.24(19) . 2
O7 Tb1 O9 79.49(19) . 2
O6 Tb1 O1 78.5(2) . .
O5 Tb1 O1 74.89(19) 4_554 .
O6 Tb1 O1 128.26(18) 4_554 .
O3 Tb1 O1 132.72(18) . .
O5 Tb1 O1 117.21(19) . .
O2 Tb1 O1 52.90(18) . .
O7 Tb1 O1 70.96(17) . .
O9 Tb1 O1 146.56(18) 2 .
O6 Tb1 C1 84.0(2) . .
O5 Tb1 C1 75.6(2) 4_554 .
O6 Tb1 C1 143.0(2) 4_554 .
O3 Tb1 C1 108.1(2) . .
O5 Tb1 C1 96.5(2) . .
O2 Tb1 C1 26.7(2) . .
O7 Tb1 C1 97.2(2) . .
O9 Tb1 C1 162.4(2) 2 .
O1 Tb1 C1 26.2(2) . .
O6 Tb1 C23 95.5(2) . .
O5 Tb1 C23 106.7(2) 4_554 .
O6 Tb1 C23 97.9(2) 4_554 .
O3 Tb1 C23 27.4(2) . .
O5 Tb1 C23 26.7(2) . .
O2 Tb1 C23 75.2(2) . .
O7 Tb1 C23 157.1(2) . .
O9 Tb1 C23 78.5(2) 2 .
O1 Tb1 C23 127.7(2) . .
C1 Tb1 C23 101.8(2) . .
O6 Tb1 C24 103.0(2) . 2
O5 Tb1 C24 94.6(2) 4_554 2
O6 Tb1 C24 26.0(2) 4_554 2
O3 Tb1 C24 76.4(2) . 2
O5 Tb1 C24 94.8(2) . 2
O2 Tb1 C24 159.8(2) . 2
O7 Tb1 C24 76.1(2) . 2
O9 Tb1 C24 26.9(2) 2 2
O1 Tb1 C24 145.2(2) . 2
C1 Tb1 C24 168.2(2) . 2
C23 Tb1 C24 87.1(2) . 2
O3 Zn1 O9 95.3(2) . .
O3 Zn1 N2 137.1(2) . .
O9 Zn1 N2 127.6(2) . .
O3 Zn1 N3 92.9(2) . .
O9 Zn1 N3 105.7(2) . .
N2 Zn1 N3 75.21(18) . .
O3 Zn1 N1 105.5(2) . .
O9 Zn1 N1 97.2(2) . .
N2 Zn1 N1 74.43(18) . .
N3 Zn1 N1 149.10(19) . .
C23 O3 Zn1 119.5(5) . .
C23 O3 Tb1 97.4(4) . .
Zn1 O3 Tb1 142.9(3) . .
C24 O9 Zn1 122.4(6) . .
C24 O9 Tb1 93.8(5) . 4_554
Zn1 O9 Tb1 143.7(3) . 4_554
C23 O5 Tb1 153.5(5) . 2
C23 O5 Tb1 96.9(5) . .
Tb1 O5 Tb1 109.6(2) 2 .
C24 O6 Tb1 147.3(5) 3 .
C24 O6 Tb1 99.9(5) 3 2
Tb1 O6 Tb1 112.4(2) . 2
C1 O2 Tb1 93.8(5) . .
O4 C23 O5 126.4(8) . .
O4 C23 O3 122.5(7) . .
O5 C23 O3 111.2(6) . .
O4 C23 Tb1 173.2(6) . .
O5 C23 Tb1 56.3(4) . .
O3 C23 Tb1 55.2(3) . .
C22 N1 C18 120.0 . .
C22 N1 Zn1 124.5(3) . .
C18 N1 Zn1 115.5(3) . .
C21 C22 N1 120.0 . .
C20 C21 C22 120.0 . .
C21 C20 C19 120.0 . .
C20 C19 C18 120.0 . .
C19 C18 N1 120.0 . .
C19 C18 C11 123.5(4) . .
N1 C18 C11 116.5(4) . .
O1 C1 O2 121.1(7) . .
O1 C1 C2 120.9(7) . .
O2 C1 C2 118.0(7) . .
O1 C1 Tb1 61.8(4) . .
O2 C1 Tb1 59.5(4) . .
C2 C1 Tb1 175.4(6) . .
C11 N2 C10 120.0 . .
C11 N2 Zn1 120.5(2) . .
C10 N2 Zn1 119.4(2) . .
N2 C11 C12 120.0 . .
N2 C11 C18 112.6(4) . .
C12 C11 C18 127.3(4) . .
C11 C12 C8 120.0 . .
C9 C8 C12 120.0 . .
C9 C8 C5 119.7(9) . 4_464
C12 C8 C5 120.3(9) . 4_464
C8 C9 C10 120.0 . .
C9 C10 N2 120.0 . .
C9 C10 C13 126.1(4) . .
N2 C10 C13 113.8(4) . .
C1 O1 Tb1 91.9(5) . .
C17 N3 C13 120.0 . .
C17 N3 Zn1 124.2(3) . .
C13 N3 Zn1 115.4(3) . .
N3 C17 C16 120.0 . .
C17 C16 C15 120.0 . .
C14 C15 C16 120.0 . .
C13 C14 C15 120.0 . .
C14 C13 N3 120.0 . .
C14 C13 C10 123.9(4) . .
N3 C13 C10 116.0(4) . .
O8 C24 O6 122.8(8) . 3_554
O8 C24 O9 123.9(9) . .
O6 C24 O9 113.2(7) 3_554 .
O8 C24 Tb1 176.7(7) . 4_554
O6 C24 Tb1 54.0(4) 3_554 4_554
O9 C24 Tb1 59.4(4) . 4_554
C3 C2 C7 120.0 . .
C3 C2 C1 119.7(5) . .
C7 C2 C1 120.3(5) . .
C2 C3 C4 120.0 . .
C5 C4 C3 120.0 . .
C4 C5 C6 120.0 . .
C4 C5 C8 121.4(9) . 2_665
C6 C5 C8 118.6(9) . 2_665
C7 C6 C5 120.0 . .
C6 C7 C2 120.0 . .

loop_
_geom_bond_atom_site_label_1
_geom_bond_atom_site_label_2
_geom_bond_distance
_geom_bond_site_symmetry_2
Tb1 O6 2.287(5) .
Tb1 O5 2.328(5) 4_554
Tb1 O6 2.377(5) 4_554
Tb1 O3 2.385(5) .
Tb1 O5 2.416(5) .
Tb1 O2 2.445(5) .
Tb1 O7 2.447(5) .
Tb1 O9 2.494(5) 2
Tb1 O1 2.498(5) .
Tb1 C1 2.832(8) .
Tb1 C23 2.881(8) .
Tb1 C24 2.892(9) 2
Zn1 O3 1.961(5) .
Zn1 O9 1.966(5) .
Zn1 N2 2.074(3) .
Zn1 N3 2.156(4) .
Zn1 N1 2.160(4) .
O3 C23 1.338(9) .
O9 C24 1.311(11) .
O9 Tb1 2.494(5) 4_554
O5 C23 1.306(10) .
O5 Tb1 2.328(5) 2
O6 C24 1.288(10) 3
O6 Tb1 2.377(5) 2
O4 C23 1.225(10) .
O2 C1 1.276(10) .
N1 C22 1.3900 .
N1 C18 1.3900 .
C22 C21 1.3900 .
C21 C20 1.3900 .
C20 C19 1.3900 .
C19 C18 1.3900 .
C18 C11 1.406(5) .
C1 O1 1.253(9) .
C1 C2 1.501(8) .
N2 C11 1.3900 .
N2 C10 1.3900 .
C11 C12 1.3900 .
C12 C8 1.3900 .
C8 C9 1.3900 .
C8 C5 1.51(3) 4_464
C9 C10 1.3900 .
C10 C13 1.409(5) .
O8 C24 1.250(10) .
N3 C17 1.3900 .
N3 C13 1.3900 .
C17 C16 1.3900 .
C16 C15 1.3900 .
C15 C14 1.3900 .
C14 C13 1.3900 .
C24 O6 1.288(10) 3_554
C24 Tb1 2.892(9) 4_554
C2 C3 1.3900 .
C2 C7 1.3900 .
C3 C4 1.3900 .
C4 C5 1.3900 .
C5 C6 1.3900 .
C5 C8 1.51(2) 2_665
C6 C7 1.3900 .
